data_2013213
loop_
_publ_author_name
'Glidewell, Christopher'
'Low, John N.'
'Skakle, Janet M. S.'
'Wardell, James L.'

_publ_section_title
;
 (4-Nitrophenylsulfinyl)acetic acid, a three-dimensional
 hydrogen-bonded framework built from a combination of two-centre
 O---H&#x00B7;&#x00B7;&#x00B7;O and C---H&#x00B7;&#x00B7;&#x00B7;O
 hydrogen bonds and a three-centre C---H&#x00B7;&#x00B7;&#x00B7;(O)~2~
 hydrogen bond
;
_journal_issue 3
_journal_name_full 'Acta Crystallographica Section C'
_journal_page_first o124
_journal_page_last o126
_journal_paper_doi 10.1107/S0108270103001860
_journal_volume 59
_journal_year 2003
_chemical_formula_iupac 'C8 H7 N O5 S'
_chemical_formula_moiety 'C8 H7 N O5 S'
_chemical_formula_sum 'C8 H7 N O5 S'
_chemical_formula_weight 229.22
_chemical_name_systematic
;
(4-Nitrophenylsulfinyl)acetic acid
;
_space_group_IT_number 14
_symmetry_cell_setting monoclinic
_symmetry_space_group_name_Hall '-P 2ybc'
_symmetry_space_group_name_H-M 'P 1 21/c 1'
_atom_sites_solution_hydrogens geom
_atom_sites_solution_primary direct
_atom_sites_solution_secondary difmap
_cell_angle_alpha 90.00
_cell_angle_beta 93.088(2)
_cell_angle_gamma 90.00
_cell_formula_units_Z 4
_cell_length_a 13.7110(7)
_cell_length_b 7.3037(3)
_cell_length_c 9.3537(4)
_cell_measurement_reflns_used 2124
_cell_measurement_temperature 120(2)
_cell_measurement_theta_max 27.47
_cell_measurement_theta_min 3.16
_cell_volume 935.33(7)
_computing_cell_refinement 'DENZO--SMN (Otwinowski & Minor, 1997)'
_computing_data_collection 'KappaCCD server software (Nonius, 1997)'
_computing_data_reduction 'DENZO--SMN (Otwinowski & Minor, 1997)'
_computing_molecular_graphics 'PLATON (Spek, 2003)'
_computing_publication_material 'SHELXL97 (Sheldrick, 1997) and PRPKAPPA (Ferguson, 1999)'
_computing_structure_refinement 'SHELXL97 (Sheldrick, 1997)'
_computing_structure_solution 'SHELXS97 (Sheldrick, 1997)'
_diffrn_ambient_temperature 120(2)
_diffrn_measured_fraction_theta_full 0.994
_diffrn_measured_fraction_theta_max 0.994
_diffrn_measurement_device_type KappaCCD
_diffrn_measurement_method '\f scans, and \w scans with \k offsets'
_diffrn_radiation_monochromator graphite
_diffrn_radiation_source 'Rotating Anode'
_diffrn_radiation_type 'Mo K\a'
_diffrn_radiation_wavelength 0.71073
_diffrn_reflns_av_R_equivalents 0.0563
_diffrn_reflns_av_sigmaI/netI 0.0616
_diffrn_reflns_limit_h_max 17
_diffrn_reflns_limit_h_min -15
_diffrn_reflns_limit_k_max 8
_diffrn_reflns_limit_k_min -9
_diffrn_reflns_limit_l_max 12
_diffrn_reflns_limit_l_min -11
_diffrn_reflns_number 7061
_diffrn_reflns_theta_full 27.47
_diffrn_reflns_theta_max 27.47
_diffrn_reflns_theta_min 3.16
_diffrn_standards_decay_% negligible
_exptl_absorpt_coefficient_mu 0.347
_exptl_absorpt_correction_T_max 0.993
_exptl_absorpt_correction_T_min 0.923
_exptl_absorpt_correction_type multi-scan
_exptl_absorpt_process_details 'DENZO-SMN (Otwinowski & Minor, 1997)'
_exptl_crystal_colour colourless
_exptl_crystal_density_diffrn 1.628
_exptl_crystal_density_method 'not measured'
_exptl_crystal_description plate
_exptl_crystal_F_000 472
_exptl_crystal_size_max 0.20
_exptl_crystal_size_mid 0.15
_exptl_crystal_size_min 0.02
_refine_diff_density_max 0.791
_refine_diff_density_min -0.354
_refine_ls_extinction_method none
_refine_ls_goodness_of_fit_ref 1.021
_refine_ls_hydrogen_treatment constr
_refine_ls_matrix_type full
_refine_ls_number_parameters 144
_refine_ls_number_reflns 2124
_refine_ls_number_restraints 0
_refine_ls_restrained_S_all 1.021
_refine_ls_R_factor_all 0.0702
_refine_ls_R_factor_gt 0.0434
_refine_ls_shift/su_max 0.000
_refine_ls_shift/su_mean 0.000
_refine_ls_structure_factor_coef Fsqd
_refine_ls_weighting_details 'w = 1/[\s^2^(Fo^2^)+(0.0526P)^2^+0.33P] where P = (Fo^2^+2Fc^2^)/3'
_refine_ls_weighting_scheme calc
_refine_ls_wR_factor_gt 0.1008
_refine_ls_wR_factor_ref 0.1104
_reflns_number_gt 1588
_reflns_number_total 2124
_reflns_threshold_expression I>2\s(I)
_cod_data_source_file sk1614.cif
_cod_data_source_block I
_cod_depositor_comments
;
The following automatic conversions were performed:

'_exptl_absorpt_correction_type' value 'Multi-scan' changed to
'multi-scan' according to
/home/saulius/struct/CIF-dictionaries/cif_core.dic dictionary named
'cif_core.dic' version 2.4.1 from 2010-06-29.

Automatic conversion script
Id: cif_fix_values 1715 2011-07-08 13:25:40Z adriana 
;
_cod_original_sg_symbol_H-M 'P 21/c'
_cod_database_code 2013213
_cod_database_fobs_code 2013213

loop_
_symmetry_equiv_pos_as_xyz
'x, y, z'
'-x, y+1/2, -z+1/2'
'-x, -y, -z'
'x, -y+1/2, z+1/2'

loop_
_atom_site_label
_atom_site_fract_x
_atom_site_fract_y
_atom_site_fract_z
_atom_site_U_iso_or_equiv
_atom_site_adp_type
_atom_site_calc_flag
_atom_site_refinement_flags
_atom_site_occupancy
_atom_site_disorder_assembly
_atom_site_disorder_group
_atom_site_type_symbol
S1 0.20558(4) 0.65399(7) 0.71021(6) 0.01954(18) Uani d . 1 . . S
O5 0.17742(11) 0.5651(2) 0.84711(16) 0.0220(4) Uani d . 1 . . O
C1 0.26862(16) 0.4852(3) 0.6118(2) 0.0183(5) Uani d . 1 . . C
C2 0.25576(16) 0.2990(3) 0.6365(2) 0.0205(5) Uani d . 1 . . C
C3 0.30936(16) 0.1737(3) 0.5611(2) 0.0195(5) Uani d . 1 . . C
C4 0.37325(15) 0.2402(3) 0.4635(2) 0.0186(5) Uani d . 1 . . C
N4 0.43007(13) 0.1080(2) 0.3832(2) 0.0208(4) Uani d . 1 . . N
O1 0.49132(13) 0.1682(2) 0.30462(18) 0.0303(4) Uani d . 1 . . O
O2 0.41335(12) -0.0562(2) 0.39842(18) 0.0263(4) Uani d . 1 . . O
C5 0.38575(16) 0.4248(3) 0.4366(2) 0.0206(5) Uani d . 1 . . C
C6 0.33308(17) 0.5492(3) 0.5133(2) 0.0216(5) Uani d . 1 . . C
C7 0.09633(16) 0.6606(3) 0.5930(2) 0.0205(5) Uani d . 1 . . C
C8 0.03000(17) 0.8074(3) 0.6458(3) 0.0238(5) Uani d . 1 . . C
O3 0.05419(13) 0.9127(3) 0.74139(19) 0.0369(5) Uani d . 1 . . O
O4 -0.05533(12) 0.8082(2) 0.57336(19) 0.0294(4) Uani d . 1 . . O
H2 0.2111 0.2583 0.7039 0.016(6) Uiso calc R 1 . . H
H3 0.3024 0.0458 0.5760 0.026(7) Uiso calc R 1 . . H
H5 0.4293 0.4651 0.3675 0.023(6) Uiso calc R 1 . . H
H6 0.3409 0.6770 0.4988 0.033(7) Uiso calc R 1 . . H
H71 0.1135 0.6878 0.4938 0.040(8) Uiso calc R 1 . . H
H72 0.0629 0.5404 0.5934 0.027(7) Uiso calc R 1 . . H
H4 -0.0906 0.8914 0.6049 0.080(13) Uiso calc R 1 . . H

loop_
_atom_site_aniso_label
_atom_site_aniso_U_11
_atom_site_aniso_U_22
_atom_site_aniso_U_33
_atom_site_aniso_U_12
_atom_site_aniso_U_13
_atom_site_aniso_U_23
S1 0.0199(3) 0.0199(3) 0.0189(3) 0.0001(2) 0.0027(2) -0.0021(2)
O5 0.0233(9) 0.0261(9) 0.0167(8) -0.0001(6) 0.0015(7) 0.0008(6)
C1 0.0177(11) 0.0195(11) 0.0174(11) -0.0009(8) -0.0005(9) -0.0038(9)
C2 0.0198(11) 0.0242(12) 0.0177(12) -0.0047(9) 0.0034(9) 0.0003(9)
C3 0.0244(12) 0.0160(10) 0.0178(11) -0.0026(8) -0.0011(9) 0.0000(9)
C4 0.0191(11) 0.0199(11) 0.0167(11) 0.0014(8) -0.0013(9) -0.0032(9)
N4 0.0205(10) 0.0221(10) 0.0196(10) 0.0027(8) -0.0003(8) -0.0002(8)
O1 0.0337(10) 0.0279(9) 0.0307(10) 0.0043(7) 0.0160(8) 0.0019(7)
O2 0.0278(9) 0.0183(9) 0.0327(10) 0.0023(6) -0.0005(7) -0.0015(7)
C5 0.0189(11) 0.0228(12) 0.0204(12) -0.0043(9) 0.0038(9) 0.0012(9)
C6 0.0225(12) 0.0177(11) 0.0247(13) -0.0013(8) 0.0036(10) 0.0004(9)
C7 0.0214(12) 0.0238(12) 0.0163(11) 0.0016(8) 0.0021(9) -0.0004(9)
C8 0.0247(13) 0.0261(12) 0.0206(12) 0.0019(9) 0.0019(10) 0.0021(10)
O3 0.0361(11) 0.0425(10) 0.0313(10) 0.0134(8) -0.0047(8) -0.0128(9)
O4 0.0233(9) 0.0333(10) 0.0310(10) 0.0051(7) -0.0026(8) -0.0009(8)

loop_
_atom_type_symbol
_atom_type_description
_atom_type_scat_dispersion_real
_atom_type_scat_dispersion_imag
_atom_type_scat_source
C C 0.0033 0.0016 'International Tables Vol C Tables 4.2.6.8 and 6.1.1.4'
H H 0.0000 0.0000 'International Tables Vol C Tables 4.2.6.8 and 6.1.1.4'
N N 0.0061 0.0033 'International Tables Vol C Tables 4.2.6.8 and 6.1.1.4'
O O 0.0106 0.0060 'International Tables Vol C Tables 4.2.6.8 and 6.1.1.4'
S S 0.1246 0.1234 'International Tables Vol C Tables 4.2.6.8 and 6.1.1.4'

loop_
_geom_angle_atom_site_label_1
_geom_angle_atom_site_label_2
_geom_angle_atom_site_label_3
_geom_angle
_geom_angle_publ_flag
O5 S1 C1 107.08(10) y
O5 S1 C7 106.57(10) y
C1 S1 C7 96.54(10) y
S1 C1 C2 121.26(17) y
S1 C1 C6 116.79(16) y
C6 C1 C2 121.9(2) no
C3 C2 C1 118.9(2) no
C3 C2 H2 120.5 no
C1 C2 H2 120.5 no
C4 C3 C2 118.25(19) no
C4 C3 H3 120.9 no
C2 C3 H3 120.9 no
C5 C4 C3 123.4(2) no
C5 C4 N4 118.19(19) no
C3 C4 N4 118.46(19) no
O1 N4 O2 123.77(18) y
O1 N4 C4 117.98(18) no
O2 N4 C4 118.25(18) no
C4 C5 C6 118.2(2) no
C4 C5 H5 120.9 no
C6 C5 H5 120.9 no
C5 C6 C1 119.4(2) no
C5 C6 H6 120.3 no
C1 C6 H6 120.3 no
C8 C7 S1 108.37(15) no
C8 C7 H71 110.0 no
S1 C7 H71 110.0 no
C8 C7 H72 110.0 no
S1 C7 H72 110.0 no
H71 C7 H72 108.4 no
O3 C8 O4 125.2(2) no
O3 C8 C7 123.2(2) no
O4 C8 C7 111.6(2) no
C8 O4 H4 109.5 no

loop_
_geom_bond_atom_site_label_1
_geom_bond_atom_site_label_2
_geom_bond_site_symmetry_2
_geom_bond_distance
_geom_bond_publ_flag
S1 C1 . 1.789(2) y
S1 C7 . 1.809(2) y
S1 O5 . 1.5045(16) y
C8 O3 . 1.212(3) y
C8 O4 . 1.320(3) y
C1 C6 . 1.392(3) no
C1 C2 . 1.392(3) no
C2 C3 . 1.390(3) no
C2 H2 . 0.95 no
C3 C4 . 1.387(3) no
C3 H3 . 0.95 no
C4 C5 . 1.384(3) no
C4 N4 . 1.472(3) no
N4 O1 . 1.227(2) no
N4 O2 . 1.231(2) no
C5 C6 . 1.385(3) no
C5 H5 . 0.95 no
C6 H6 . 0.95 no
C7 C8 . 1.507(3) no
C7 H71 . 0.99 no
C7 H72 . 0.99 no
O4 H4 . 0.84 no

loop_
_geom_hbond_atom_site_label_D
_geom_hbond_atom_site_label_H
_geom_hbond_atom_site_label_A
_geom_hbond_site_symmetry_A
_geom_hbond_distance_DH
_geom_hbond_distance_HA
_geom_hbond_distance_DA
_geom_hbond_angle_DHA
_geom_hbond_publ_flag
O4 H4 O5 2_556 0.84 1.81 2.648(2) 173 y
C5 H5 O1 2_655 0.95 2.48 3.391(3) 160 y
C6 H6 O2 1_565 0.95 2.40 3.286(3) 155 y
C7 H71 O3 4_564 0.99 2.56 3.351(3) 137 y
C7 H71 O5 4_564 0.99 2.46 3.289(3) 141 y
C7 H72 O3 2_546 0.99 2.47 3.206(3) 131 y

loop_
_geom_torsion_atom_site_label_1
_geom_torsion_atom_site_label_2
_geom_torsion_atom_site_label_3
_geom_torsion_atom_site_label_4
_geom_torsion
_geom_torsion_publ_flag
C1 S1 C7 C8 -175.84(16) y
C7 S1 C1 C2 -87.3(2) y
C3 C4 N4 O1 -175.0(2) y
C5 C4 N4 O1 5.6(3) y
S1 C7 C8 O3 7.3(3) y
S1 C7 C8 O4 -174.0(2) y
O5 S1 C1 C6 -155.66(17) no
C7 S1 C1 C6 94.73(19) no
O5 S1 C1 C2 22.4(2) no
C6 C1 C2 C3 0.4(3) no
S1 C1 C2 C3 -177.53(16) no
C1 C2 C3 C4 -0.3(3) no
C2 C3 C4 C5 -0.5(3) no
C2 C3 C4 N4 -179.92(19) no
C5 C4 N4 O2 -174.3(2) no
C3 C4 N4 O2 5.2(3) no
C3 C4 C5 C6 1.3(3) no
N4 C4 C5 C6 -179.29(19) no
C4 C5 C6 C1 -1.2(3) no
C2 C1 C6 C5 0.4(3) no
S1 C1 C6 C5 178.41(17) no
O5 S1 C7 C8 74.12(17) no

loop_
_cod_related_entry_id
_cod_related_entry_database
_cod_related_entry_code
1 ChemSpider 10467127
